data_4327893
loop_
_publ_author_name
'Svilen Bobev'
'Tae-Soo You'
'Nian-Tzu Suen'
'Shanta Saha'
'Richard Greene'
'Johnpierre Paglione'

_publ_section_title
;
 Synthesis, Structure, Chemical Bonding, and Magnetism of the Series
 ReLiGe2 (RE= La-Nd, Sm, Eu)
;
_journal_name_full 'Inorganic Chemistry'
_journal_page_first 620
_journal_page_last 628
_journal_paper_doi 10.1021/ic2021484
_journal_volume 51
_journal_year 2012
_chemical_formula_moiety 'Ce Li Ge2'
_chemical_formula_sum 'Ce Ge2 Li'
_chemical_formula_weight 292.24
_chemical_name_systematic
; 
 ? 
;
_space_group_IT_number 62
_symmetry_cell_setting orthorhombic
_symmetry_space_group_name_Hall '-P 2ac 2n'
_symmetry_space_group_name_H-M 'P n m a'
_atom_sites_solution_primary direct
_atom_sites_solution_secondary difmap
_audit_creation_method SHELXL-97
_cell_angle_alpha 90.00
_cell_angle_beta 90.00
_cell_angle_gamma 90.00
_cell_formula_units_Z 4
_cell_length_a 7.816(3)
_cell_length_b 3.9721(15)
_cell_length_c 10.757(4)
_cell_measurement_reflns_used 780
_cell_measurement_temperature 200(2)
_cell_measurement_theta_max 27.19
_cell_measurement_theta_min 3.22
_cell_volume 334.0(2)
_computing_cell_refinement 'Bruker SMART'
_computing_data_collection 'Bruker SMART'
_computing_data_reduction 'Bruker SAINT'
_computing_molecular_graphics 'Bruker SHELXTL'
_computing_publication_material 'Bruker SHELXTL'
_computing_structure_refinement 'SHELXL-97 (Sheldrick, 1997)'
_computing_structure_solution 'SHELXS-97 (Sheldrick, 1990)'
_diffrn_ambient_temperature 200(2)
_diffrn_measured_fraction_theta_full 1.000
_diffrn_measured_fraction_theta_max 1.000
_diffrn_measurement_device_type 'CCD area detector'
_diffrn_measurement_method 'phi and omega scans'
_diffrn_radiation_monochromator graphite
_diffrn_radiation_source 'fine-focus sealed tube'
_diffrn_radiation_type MoK\a
_diffrn_radiation_wavelength 0.71073
_diffrn_reflns_av_R_equivalents 0.0753
_diffrn_reflns_av_sigmaI/netI 0.0373
_diffrn_reflns_limit_h_max 9
_diffrn_reflns_limit_h_min -9
_diffrn_reflns_limit_k_max 4
_diffrn_reflns_limit_k_min -4
_diffrn_reflns_limit_l_max 13
_diffrn_reflns_limit_l_min -13
_diffrn_reflns_number 3569
_diffrn_reflns_theta_full 25.97
_diffrn_reflns_theta_max 25.97
_diffrn_reflns_theta_min 3.22
_exptl_absorpt_coefficient_mu 30.978
_exptl_absorpt_correction_T_max 0.4567
_exptl_absorpt_correction_T_min 0.2806
_exptl_absorpt_correction_type empirical
_exptl_absorpt_process_details
; 
SADABS (Sheldrick, 2003) 
;
_exptl_crystal_colour silver
_exptl_crystal_density_diffrn 5.813
_exptl_crystal_description irregular
_exptl_crystal_F_000 500
_exptl_crystal_size_max 0.06
_exptl_crystal_size_mid 0.04
_exptl_crystal_size_min 0.03
_refine_diff_density_max 0.994
_refine_diff_density_min -1.037
_refine_diff_density_rms 0.275
_refine_ls_extinction_coef 0.0162(8)
_refine_ls_extinction_expression Fc^*^=kFc[1+0.001xFc^2^\l^3^/sin(2\q)]^-1/4^
_refine_ls_extinction_method SHELXL
_refine_ls_goodness_of_fit_ref 1.055
_refine_ls_matrix_type full
_refine_ls_number_parameters 23
_refine_ls_number_reflns 375
_refine_ls_number_restraints 0
_refine_ls_restrained_S_all 1.055
_refine_ls_R_factor_all 0.0249
_refine_ls_R_factor_gt 0.0212
_refine_ls_shift/su_max 0.000
_refine_ls_shift/su_mean 0.000
_refine_ls_structure_factor_coef Fsqd
_refine_ls_weighting_details 'calc w=1/[\s^2^(Fo^2^)+(0.0124P)^2^+0.0000P] where P=(Fo^2^+2Fc^2^)/3'
_refine_ls_weighting_scheme calc
_refine_ls_wR_factor_gt 0.0451
_refine_ls_wR_factor_ref 0.0477
_reflns_number_gt 341
_reflns_number_total 375
_reflns_threshold_expression >2sigma(I)
_cod_data_source_file ic2021484_si_002_2.cif
_cod_data_source_block II
_cod_original_cell_volume 333.9(2)
_cod_database_code 4327893

loop_
_symmetry_equiv_pos_as_xyz
'x, y, z'
'-x+1/2, -y, z+1/2'
'-x, y+1/2, -z'
'x+1/2, -y+1/2, -z+1/2'
'-x, -y, -z'
'x-1/2, y, -z-1/2'
'x, -y-1/2, z'
'-x-1/2, y-1/2, z-1/2'

loop_
_atom_site_label
_atom_site_type_symbol
_atom_site_fract_x
_atom_site_fract_y
_atom_site_fract_z
_atom_site_U_iso_or_equiv
_atom_site_adp_type
_atom_site_occupancy
_atom_site_symmetry_multiplicity
_atom_site_calc_flag
_atom_site_refinement_flags
Ce1 Ce 0.14056(6) 0.2500 0.36562(4) 0.0096(2) Uani 1 2 d S
Ge2 Ge 0.15719(11) 0.2500 0.68279(8) 0.0103(3) Uani 1 2 d S
Ge3 Ge 0.22182(11) 0.2500 0.06887(8) 0.0112(3) Uani 1 2 d S
Li1 Li 0.4933(17) 0.2500 0.6108(12) 0.007(3) Uiso 1 2 d S

loop_
_atom_site_aniso_label
_atom_site_aniso_U_11
_atom_site_aniso_U_22
_atom_site_aniso_U_33
_atom_site_aniso_U_23
_atom_site_aniso_U_13
_atom_site_aniso_U_12
Ce1 0.0104(3) 0.0088(3) 0.0096(3) 0.000 0.00020(18) 0.000
Ge2 0.0109(5) 0.0091(5) 0.0110(5) 0.000 0.0003(4) 0.000
Ge3 0.0135(5) 0.0094(5) 0.0109(5) 0.000 -0.0001(4) 0.000

loop_
_atom_type_symbol
_atom_type_description
_atom_type_scat_dispersion_real
_atom_type_scat_dispersion_imag
_atom_type_scat_source
Li Li -0.0003 0.0001 'International Tables Vol C Tables 4.2.6.8 and 6.1.1.4'
Ge Ge 0.1547 1.8001 'International Tables Vol C Tables 4.2.6.8 and 6.1.1.4'
Ce Ce -0.2486 2.6331 'International Tables Vol C Tables 4.2.6.8 and 6.1.1.4'

loop_
_geom_angle_atom_site_label_1
_geom_angle_atom_site_label_2
_geom_angle_atom_site_label_3
_geom_angle
_geom_angle_site_symmetry_1
_geom_angle_site_symmetry_3
Ge2 Ce1 Ge2 79.58(4) 5_556 5_566
Ge2 Ce1 Ge3 141.04(3) 5_556 2_565
Ge2 Ce1 Ge3 88.22(3) 5_566 2_565
Ge2 Ce1 Ge3 88.22(3) 5_556 2
Ge2 Ce1 Ge3 141.04(3) 5_566 2
Ge3 Ce1 Ge3 78.37(4) 2_565 2
Ge2 Ce1 Ge2 82.56(3) 5_556 2_554
Ge2 Ce1 Ge2 131.47(2) 5_566 2_554
Ge3 Ce1 Ge2 130.41(3) 2_565 2_554
Ge3 Ce1 Ge2 82.34(3) 2 2_554
Ge2 Ce1 Ge2 131.47(2) 5_556 2_564
Ge2 Ce1 Ge2 82.56(3) 5_566 2_564
Ge3 Ce1 Ge2 82.34(3) 2_565 2_564
Ge3 Ce1 Ge2 130.41(3) 2 2_564
Ge2 Ce1 Ge2 76.41(3) 2_554 2_564
Ge2 Ce1 Ge3 88.96(3) 5_556 .
Ge2 Ce1 Ge3 88.96(3) 5_566 .
Ge3 Ce1 Ge3 127.98(2) 2_565 .
Ge3 Ce1 Ge3 127.98(2) 2 .
Ge2 Ce1 Ge3 45.83(2) 2_554 .
Ge2 Ce1 Ge3 45.83(2) 2_564 .
Ge2 Ce1 Ge3 45.75(2) 5_556 6_556
Ge2 Ce1 Ge3 45.75(2) 5_566 6_556
Ge3 Ce1 Ge3 100.84(2) 2_565 6_556
Ge3 Ce1 Ge3 100.84(3) 2 6_556
Ge2 Ce1 Ge3 127.60(2) 2_554 6_556
Ge2 Ce1 Ge3 127.60(2) 2_564 6_556
Ge3 Ce1 Ge3 113.40(3) . 6_556
Ge2 Ce1 Ge2 101.32(2) 5_556 .
Ge2 Ce1 Ge2 101.32(2) 5_566 .
Ge3 Ce1 Ge2 44.92(2) 2_565 .
Ge3 Ce1 Ge2 44.92(2) 2 .
Ge2 Ce1 Ge2 126.39(2) 2_554 .
Ge2 Ce1 Ge2 126.39(2) 2_564 .
Ge3 Ce1 Ge2 166.57(3) . .
Ge3 Ce1 Ge2 80.03(2) 6_556 .
Ge2 Ce1 Li1 172.09(17) 5_556 5_666
Ge2 Ce1 Li1 105.23(13) 5_566 5_666
Ge3 Ce1 Li1 46.4(2) 2_565 5_666
Ge3 Ce1 Li1 91.63(17) 2 5_666
Ge2 Ce1 Li1 89.58(17) 2_554 5_666
Ge2 Ce1 Li1 44.7(2) 2_564 5_666
Ge3 Ce1 Li1 84.9(2) . 5_666
Ge3 Ce1 Li1 141.79(15) 6_556 5_666
Ge2 Ce1 Li1 84.1(2) . 5_666
Ge2 Ce1 Li1 105.23(13) 5_556 5_656
Ge2 Ce1 Li1 172.09(18) 5_566 5_656
Ge3 Ce1 Li1 91.63(17) 2_565 5_656
Ge3 Ce1 Li1 46.4(2) 2 5_656
Ge2 Ce1 Li1 44.7(2) 2_554 5_656
Ge2 Ce1 Li1 89.58(17) 2_564 5_656
Ge3 Ce1 Li1 84.9(2) . 5_656
Ge3 Ce1 Li1 141.79(15) 6_556 5_656
Ge2 Ce1 Li1 84.1(2) . 5_656
Li1 Ce1 Li1 69.3(2) 5_666 5_656
Ge2 Ce1 Li1 44.8(2) 5_556 2_554
Ge2 Ce1 Li1 90.43(16) 5_566 2_554
Ge3 Ce1 Li1 173.37(16) 2_565 2_554
Ge3 Ce1 Li1 106.55(12) 2 2_554
Ge2 Ce1 Li1 47.5(2) 2_554 2_554
Ge2 Ce1 Li1 91.05(17) 2_564 2_554
Ge3 Ce1 Li1 45.48(17) . 2_554
Ge3 Ce1 Li1 82.8(2) 6_556 2_554
Ge2 Ce1 Li1 141.66(15) . 2_554
Li1 Ce1 Li1 128.1(2) 5_666 2_554
Li1 Ce1 Li1 88.8(2) 5_656 2_554
Ge3 Ge2 Ge3 104.14(5) 2 2_565
Ge3 Ge2 Li1 127.53(4) 2 6_557
Ge3 Ge2 Li1 127.53(4) 2_565 6_557
Ge3 Ge2 Li1 60.15(11) 2 .
Ge3 Ge2 Li1 60.15(12) 2_565 .
Li1 Ge2 Li1 136.4(4) 6_557 .
Ge3 Ge2 Ce1 72.25(3) 2 5_556
Ge3 Ge2 Ce1 134.81(4) 2_565 5_556
Li1 Ge2 Ce1 76.7(2) 6_557 5_556
Li1 Ge2 Ce1 132.21(14) . 5_556
Ge3 Ge2 Ce1 134.81(4) 2 5_566
Ge3 Ge2 Ce1 72.25(3) 2_565 5_566
Li1 Ge2 Ce1 76.7(2) 6_557 5_566
Li1 Ge2 Ce1 132.21(14) . 5_566
Ce1 Ge2 Ce1 79.58(4) 5_556 5_566
Ge3 Ge2 Ce1 126.94(4) 2 2_565
Ge3 Ge2 Ce1 68.00(3) 2_565 2_565
Li1 Ge2 Ce1 73.5(2) 6_557 2_565
Li1 Ge2 Ce1 72.6(2) . 2_565
Ce1 Ge2 Ce1 150.20(3) 5_556 2_565
Ce1 Ge2 Ce1 94.36(3) 5_566 2_565
Ge3 Ge2 Ce1 68.00(3) 2 2
Ge3 Ge2 Ce1 126.94(4) 2_565 2
Li1 Ge2 Ce1 73.5(2) 6_557 2
Li1 Ge2 Ce1 72.6(2) . 2
Ce1 Ge2 Ce1 94.36(3) 5_556 2
Ce1 Ge2 Ce1 150.20(3) 5_566 2
Ce1 Ge2 Ce1 76.41(3) 2_565 2
Ge3 Ge2 Ce1 61.83(3) 2 .
Ge3 Ge2 Ce1 61.83(3) 2_565 .
Li1 Ge2 Ce1 147.8(3) 6_557 .
Li1 Ge2 Ce1 75.8(3) . .
Ce1 Ge2 Ce1 78.68(2) 5_556 .
Ce1 Ge2 Ce1 78.68(2) 5_566 .
Ce1 Ge2 Ce1 129.11(2) 2_565 .
Ce1 Ge2 Ce1 129.11(2) 2 .
Ge2 Ge3 Ge2 104.14(5) 2_564 2_554
Ge2 Ge3 Li1 127.76(3) 2_564 6_556
Ge2 Ge3 Li1 127.76(3) 2_554 6_556
Ge2 Ge3 Li1 138.5(3) 2_564 2_554
Ge2 Ge3 Li1 64.1(2) 2_554 2_554
Li1 Ge3 Li1 72.2(3) 6_556 2_554
Ge2 Ge3 Li1 64.1(2) 2_564 2_564
Ge2 Ge3 Li1 138.5(3) 2_554 2_564
Li1 Ge3 Li1 72.2(3) 6_556 2_564
Li1 Ge3 Li1 97.5(4) 2_554 2_564
Ge2 Ge3 Ce1 135.10(4) 2_564 2_554
Ge2 Ge3 Ce1 73.24(3) 2_554 2_554
Li1 Ge3 Ce1 73.8(2) 6_556 2_554
Li1 Ge3 Ce1 82.0(2) 2_554 2_554
Li1 Ge3 Ce1 144.3(3) 2_564 2_554
Ge2 Ge3 Ce1 73.24(3) 2_564 2_564
Ge2 Ge3 Ce1 135.10(4) 2_554 2_564
Li1 Ge3 Ce1 73.8(2) 6_556 2_564
Li1 Ge3 Ce1 144.3(3) 2_554 2_564
Li1 Ge3 Ce1 82.0(2) 2_564 2_564
Ce1 Ge3 Ce1 78.37(4) 2_554 2_564
Ge2 Ge3 Ce1 66.17(3) 2_564 .
Ge2 Ge3 Ce1 66.17(3) 2_554 .
Li1 Ge3 Ce1 126.0(3) 6_556 .
Li1 Ge3 Ce1 73.0(3) 2_554 .
Li1 Ge3 Ce1 73.0(3) 2_564 .
Ce1 Ge3 Ce1 138.50(2) 2_554 .
Ce1 Ge3 Ce1 138.50(2) 2_564 .
Ge2 Ge3 Ce1 61.99(3) 2_564 6_656
Ge2 Ge3 Ce1 61.99(3) 2_554 6_656
Li1 Ge3 Ce1 144.9(3) 6_556 6_656
Li1 Ge3 Ce1 125.9(2) 2_554 6_656
Li1 Ge3 Ce1 125.9(2) 2_564 6_656
Ce1 Ge3 Ce1 79.16(2) 2_554 6_656
Ce1 Ge3 Ce1 79.16(2) 2_564 6_656
Ce1 Ge3 Ce1 89.10(3) . 6_656
Ge2 Li1 Ge3 107.3(5) 6_657 6_656
Ge2 Li1 Ge3 117.8(3) 6_657 2
Ge3 Li1 Ge3 107.8(3) 6_656 2
Ge2 Li1 Ge3 117.8(3) 6_657 2_565
Ge3 Li1 Ge3 107.8(3) 6_656 2_565
Ge3 Li1 Ge3 97.5(4) 2 2_565
Ge2 Li1 Ge2 103.6(4) 6_657 .
Ge3 Li1 Ge2 149.2(5) 6_656 .
Ge3 Li1 Ge2 55.8(2) 2 .
Ge3 Li1 Ge2 55.8(2) 2_565 .
Ge2 Li1 Li1 130.4(5) 6_657 5_656
Ge3 Li1 Li1 54.1(4) 6_656 5_656
Ge3 Li1 Li1 53.8(3) 2 5_656
Ge3 Li1 Li1 111.8(6) 2_565 5_656
Ge2 Li1 Li1 104.5(6) . 5_656
Ge2 Li1 Li1 130.4(5) 6_657 5_666
Ge3 Li1 Li1 54.1(4) 6_656 5_666
Ge3 Li1 Li1 111.8(6) 2 5_666
Ge3 Li1 Li1 53.8(3) 2_565 5_666
Ge2 Li1 Li1 104.5(5) . 5_666
Li1 Li1 Li1 79.5(6) 5_656 5_666
Ge2 Li1 Ce1 61.8(2) 6_657 5_666
Ge3 Li1 Ce1 59.8(2) 6_656 5_666
Ge3 Li1 Ce1 164.1(4) 2 5_666
Ge3 Li1 Ce1 96.11(10) 2_565 5_666
Ge2 Li1 Ce1 140.0(2) . 5_666
Li1 Li1 Ce1 113.1(6) 5_656 5_666
Li1 Li1 Ce1 70.4(4) 5_666 5_666
Ge2 Li1 Ce1 61.8(2) 6_657 5_656
Ge3 Li1 Ce1 59.8(2) 6_656 5_656
Ge3 Li1 Ce1 96.11(10) 2 5_656
Ge3 Li1 Ce1 164.1(4) 2_565 5_656
Ge2 Li1 Ce1 140.0(2) . 5_656
Li1 Li1 Ce1 70.4(4) 5_656 5_656
Li1 Li1 Ce1 113.1(6) 5_666 5_656
Ce1 Li1 Ce1 69.3(2) 5_666 5_656
Ge2 Li1 Ce1 58.5(2) 6_657 2_565
Ge3 Li1 Ce1 140.2(3) 6_656 2_565
Ge3 Li1 Ce1 111.5(4) 2 2_565
Ge3 Li1 Ce1 61.49(18) 2_565 2_565
Ge2 Li1 Ce1 59.9(2) . 2_565
Li1 Li1 Ce1 164.3(7) 5_656 2_565
Li1 Li1 Ce1 104.2(2) 5_666 2_565
Ce1 Li1 Ce1 82.36(18) 5_666 2_565
Ce1 Li1 Ce1 120.3(4) 5_656 2_565
Ge2 Li1 Ce1 58.5(2) 6_657 2
Ge3 Li1 Ce1 140.2(3) 6_656 2
Ge3 Li1 Ce1 61.49(18) 2 2
Ge3 Li1 Ce1 111.5(4) 2_565 2
Ge2 Li1 Ce1 59.9(2) . 2
Li1 Li1 Ce1 104.2(2) 5_656 2
Li1 Li1 Ce1 164.3(7) 5_666 2
Ce1 Li1 Ce1 120.3(4) 5_666 2
Ce1 Li1 Ce1 82.36(18) 5_656 2
Ce1 Li1 Ce1 68.2(2) 2_565 2
Ge2 Li1 Ce1 163.7(5) 6_657 .
Ge3 Li1 Ce1 89.0(3) 6_656 .
Ge3 Li1 Ce1 54.7(2) 2 .
Ge3 Li1 Ce1 54.7(2) 2_565 .
Ge2 Li1 Ce1 60.2(2) . .
Li1 Li1 Ce1 59.6(4) 5_656 .
Li1 Li1 Ce1 59.6(4) 5_666 .
Ce1 Li1 Ce1 130.0(3) 5_666 .
Ce1 Li1 Ce1 130.0(3) 5_656 .
Ce1 Li1 Ce1 108.8(3) 2_565 .
Ce1 Li1 Ce1 108.8(3) 2 .

loop_
_geom_bond_atom_site_label_1
_geom_bond_atom_site_label_2
_geom_bond_distance
_geom_bond_site_symmetry_2
Ce1 Ge2 3.1034(11) 5_556
Ce1 Ge2 3.1034(11) 5_566
Ce1 Ge3 3.1435(11) 2_565
Ce1 Ge3 3.1435(11) 2
Ce1 Ge2 3.2111(11) 2_554
Ce1 Ge2 3.2111(11) 2_564
Ce1 Ge3 3.2546(15) .
Ce1 Ge3 3.3478(16) 6_556
Ce1 Ge2 3.4142(16) .
Ce1 Li1 3.493(11) 5_666
Ce1 Li1 3.493(11) 5_656
Ce1 Li1 3.542(11) 2_554
Ge2 Ge3 2.5180(10) 2
Ge2 Ge3 2.5180(10) 2_565
Ge2 Li1 2.563(13) 6_557
Ge2 Li1 2.738(13) .
Ge2 Ce1 3.1034(11) 5_556
Ge2 Ce1 3.1034(11) 5_566
Ge2 Ce1 3.2111(11) 2_565
Ge2 Ce1 3.2111(11) 2
Ge3 Ge2 2.5180(10) 2_564
Ge3 Ge2 2.5180(10) 2_554
Ge3 Li1 2.632(13) 6_556
Ge3 Li1 2.641(9) 2_554
Ge3 Li1 2.641(9) 2_564
Ge3 Ce1 3.1435(11) 2_554
Ge3 Ce1 3.1435(11) 2_564
Ge3 Ce1 3.3478(16) 6_656
Li1 Ge2 2.563(13) 6_657
Li1 Ge3 2.632(13) 6_656
Li1 Ge3 2.641(9) 2
Li1 Ge3 2.641(9) 2_565
Li1 Li1 3.105(19) 5_656
Li1 Li1 3.105(19) 5_666
Li1 Ce1 3.493(11) 5_666
Li1 Ce1 3.493(11) 5_656
Li1 Ce1 3.542(11) 2_565
Li1 Ce1 3.542(11) 2
